data_7100411
loop_
_publ_author_name
'Ellis, David'
'Lopez, Maria Elena'
'McIntosh, Ruaraidh'
'Rosair, Georgina M.'
'Welch, Alan J.'

_publ_section_title
;
Fourteen-vertex homo- and heterobimetallic metallacarboranes
;
_journal_name_full 'Chemical Communications'
_journal_paper_doi 10.1039/b500236b
_journal_year 2005
_chemical_formula_moiety 'C38 H50 B10 Ni P2 Ru'
_chemical_formula_sum 'C38 H50 B10 Ni P2 Ru'
_chemical_formula_weight 836.60
_space_group_IT_number 14
_symmetry_cell_setting monoclinic
_symmetry_space_group_name_Hall '-P 2yn'
_symmetry_space_group_name_H-M 'P 1 21/n 1'
_cell_angle_alpha 90.00
_cell_angle_beta 92.338(4)
_cell_angle_gamma 90.00
_cell_formula_units_Z 4
_cell_length_a 12.7337(9)
_cell_length_b 17.0657(12)
_cell_length_c 17.4612(12)
_cell_measurement_temperature 100(2)
_cell_volume 3791.3(5)
_diffrn_ambient_temperature 100(2)
_exptl_crystal_density_diffrn 1.466
_cod_depositor_comments
;
The following automatic conversions were performed:
'_symmetry_cell_setting' value 'Monoclinic' changed to 'monoclinic'
according to '/home/saulius/struct/CIF-dictionaries/cif_core.dic'
dictionary named 'cif_core.dic' version 2.4.1 from 2010-06-29.

Automatic conversion script
Id: cif_fix_enum 1527 2010-12-29 10:47:43Z saulius 
;
_cod_original_sg_symbol_H-M 'P 21/n'
_cod_database_code 7100411

loop_
_symmetry_equiv_pos_as_xyz
'x, y, z'
'-x+1/2, y+1/2, -z+1/2'
'-x, -y, -z'
'x-1/2, -y-1/2, z-1/2'

loop_
_atom_site_label
_atom_site_type_symbol
_atom_site_fract_x
_atom_site_fract_y
_atom_site_fract_z
_atom_site_U_iso_or_equiv
_atom_site_adp_type
_atom_site_occupancy
_atom_site_symmetry_multiplicity
_atom_site_calc_flag
_atom_site_refinement_flags
_atom_site_disorder_assembly
_atom_site_disorder_group
Ru1 Ru 0.75182(2) -0.001602(16) 0.034326(16) 0.02268(13) Uani 1 1 d . . .
C2 C 0.7407(3) 0.0866(2) -0.0620(2) 0.0346(10) Uani 1 1 d D . .
H2C H 0.729(3) 0.0606(19) -0.1238(13) 0.042 Uiso 1 1 d D . .
B3 B 0.8651(3) 0.0852(2) -0.0177(2) 0.0246(10) Uani 1 1 d D . .
H3C H 0.931(2) 0.0594(17) -0.0495(17) 0.029 Uiso 1 1 d D . .
B4 B 0.8753(3) 0.0809(2) 0.0834(2) 0.0262(10) Uani 1 1 d D . .
H4C H 0.9480(19) 0.0584(18) 0.1137(17) 0.031 Uiso 1 1 d D . .
B5 B 0.7633(3) 0.0783(2) 0.1376(2) 0.0253(10) Uani 1 1 d D . .
H5C H 0.777(3) 0.0526(18) 0.1939(13) 0.030 Uiso 1 1 d D . .
B6 B 0.6393(3) 0.0831(3) 0.0904(3) 0.0273(10) Uani 1 1 d D . .
H6C H 0.571(2) 0.0569(18) 0.1164(17) 0.033 Uiso 1 1 d D . .
B7 B 0.6315(3) 0.0861(2) -0.0097(2) 0.0220(9) Uani 1 1 d D . .
H7C H 0.5648(19) 0.0619(17) -0.0387(16) 0.026 Uiso 1 1 d D . .
B8 B 0.8082(3) 0.1746(2) -0.0540(2) 0.0251(10) Uani 1 1 d D . .
H8C H 0.845(2) 0.1988(18) -0.1061(14) 0.030 Uiso 1 1 d D . .
B9 B 0.8841(3) 0.1728(2) 0.0347(2) 0.0231(10) Uani 1 1 d D . .
H9C H 0.9643(17) 0.1980(18) 0.0388(18) 0.028 Uiso 1 1 d D . .
C10 C 0.8278(3) 0.1643(2) 0.1221(2) 0.0316(9) Uani 1 1 d D . .
H10C H 0.881(2) 0.1889(19) 0.1700(16) 0.038 Uiso 1 1 d D . .
B11 B 0.6983(3) 0.1696(3) 0.1274(2) 0.0261(10) Uani 1 1 d D . .
H11C H 0.671(2) 0.1929(18) 0.1799(13) 0.031 Uiso 1 1 d D . .
B12 B 0.6195(3) 0.1732(2) 0.0408(2) 0.0250(10) Uani 1 1 d D . .
H12C H 0.5408(17) 0.1968(18) 0.0417(18) 0.030 Uiso 1 1 d D . .
B13 B 0.6740(3) 0.1728(2) -0.0500(2) 0.0254(10) Uani 1 1 d D . .
H13C H 0.624(2) 0.1934(18) -0.0961(15) 0.030 Uiso 1 1 d D . .
Ni14 Ni 0.75079(3) 0.25167(3) 0.03613(2) 0.02341(15) Uani 1 1 d . . .
P1 P 0.63112(8) 0.34518(6) 0.03842(5) 0.0256(2) Uani 1 1 d . . .
P2 P 0.87221(7) 0.34368(6) 0.03139(5) 0.0246(2) Uani 1 1 d . . .
C10L C 0.7524(3) -0.1000(2) -0.0528(2) 0.0314(9) Uani 1 1 d . A .
C11 C 0.8470(3) -0.1012(2) -0.0061(2) 0.0303(9) Uani 1 1 d . . .
H11 H 0.9126 -0.0992 -0.0300 0.036 Uiso 1 1 calc R . .
C12 C 0.8456(3) -0.1052(2) 0.0733(2) 0.0304(9) Uani 1 1 d . . .
H12 H 0.9102 -0.1058 0.1025 0.037 Uiso 1 1 calc R . .
C13 C 0.7502(3) -0.1083(2) 0.1114(2) 0.0336(10) Uani 1 1 d . . .
C14 C 0.6556(3) -0.1048(2) 0.0654(2) 0.0328(10) Uani 1 1 d . . .
H14 H 0.5901 -0.1050 0.0896 0.039 Uiso 1 1 calc R . .
C15 C 0.6563(3) -0.1010(2) -0.0142(2) 0.0338(10) Uani 1 1 d . . .
H15 H 0.5916 -0.0991 -0.0432 0.041 Uiso 1 1 calc R . .
C16 C 0.7493(4) -0.1149(3) 0.1977(2) 0.0496(12) Uani 1 1 d . . .
H16A H 0.7464 -0.1703 0.2123 0.074 Uiso 1 1 calc R . .
H16B H 0.6876 -0.0875 0.2163 0.074 Uiso 1 1 calc R . .
H16C H 0.8133 -0.0911 0.2204 0.074 Uiso 1 1 calc R . .
C17 C 0.7535(5) -0.1000(3) -0.1392(3) 0.0714(18) Uani 1 1 d D . .
H17A H 0.8030 -0.0559 -0.1486 0.086 Uiso 0.575(6) 1 calc PR A 1
H17B H 0.7064 -0.0550 -0.1536 0.086 Uiso 0.425(6) 1 calc PR A 2
C18 C 0.6674(6) -0.0784(4) -0.1844(4) 0.046(2) Uani 0.575(6) 1 d PD A 1
H18A H 0.6176 -0.1221 -0.1883 0.069 Uiso 0.575(6) 1 calc PR A 1
H18B H 0.6900 -0.0646 -0.2357 0.069 Uiso 0.575(6) 1 calc PR A 1
H18C H 0.6334 -0.0330 -0.1616 0.069 Uiso 0.575(6) 1 calc PR A 1
C19 C 0.8190(6) -0.1723(4) -0.1657(4) 0.055(3) Uani 0.575(6) 1 d PD A 1
H19A H 0.8206 -0.1727 -0.2218 0.082 Uiso 0.575(6) 1 calc PR A 1
H19B H 0.7863 -0.2208 -0.1481 0.082 Uiso 0.575(6) 1 calc PR A 1
H19C H 0.8909 -0.1687 -0.1438 0.082 Uiso 0.575(6) 1 calc PR A 1
C18A C 0.8333(7) -0.0893(6) -0.1817(5) 0.040(3) Uani 0.425(6) 1 d PD A 2
H18D H 0.8104 -0.0931 -0.2358 0.061 Uiso 0.425(6) 1 calc PR A 2
H18E H 0.8866 -0.1294 -0.1698 0.061 Uiso 0.425(6) 1 calc PR A 2
H18F H 0.8634 -0.0373 -0.1715 0.061 Uiso 0.425(6) 1 calc PR A 2
C19A C 0.6789(8) -0.1796(5) -0.1651(6) 0.054(3) Uani 0.425(6) 1 d PD A 2
H19D H 0.6099 -0.1754 -0.1426 0.081 Uiso 0.425(6) 1 calc PR A 2
H19E H 0.7140 -0.2274 -0.1465 0.081 Uiso 0.425(6) 1 calc PR A 2
H19F H 0.6700 -0.1816 -0.2211 0.081 Uiso 0.425(6) 1 calc PR A 2
C101 C 0.6972(3) 0.4362(2) 0.0112(2) 0.0284(9) Uani 1 1 d . . .
H11Z H 0.7041 0.4381 -0.0451 0.034 Uiso 1 1 calc R . .
H10D H 0.6558 0.4822 0.0268 0.034 Uiso 1 1 calc R . .
C102 C 0.8072(3) 0.4374(2) 0.0522(2) 0.0288(9) Uani 1 1 d . . .
H10A H 0.8005 0.4436 0.1082 0.035 Uiso 1 1 calc R . .
H10B H 0.8491 0.4817 0.0333 0.035 Uiso 1 1 calc R . .
C111 C 0.5222(3) 0.3416(2) -0.0340(2) 0.0255(9) Uani 1 1 d . . .
C112 C 0.5459(3) 0.3390(2) -0.1114(2) 0.0309(9) Uani 1 1 d . . .
H112 H 0.6172 0.3383 -0.1253 0.037 Uiso 1 1 calc R . .
C113 C 0.4664(3) 0.3375(2) -0.1685(2) 0.0344(10) Uani 1 1 d . . .
H113 H 0.4839 0.3364 -0.2209 0.041 Uiso 1 1 calc R . .
C114 C 0.3624(3) 0.3375(2) -0.1493(2) 0.0361(10) Uani 1 1 d . . .
H114 H 0.3079 0.3363 -0.1881 0.043 Uiso 1 1 calc R . .
C115 C 0.3384(3) 0.3392(2) -0.0718(2) 0.0397(11) Uani 1 1 d . . .
H115 H 0.2670 0.3391 -0.0580 0.048 Uiso 1 1 calc R . .
C116 C 0.4160(3) 0.3412(2) -0.0160(2) 0.0345(10) Uani 1 1 d . . .
H116 H 0.3978 0.3422 0.0363 0.041 Uiso 1 1 calc R . .
C121 C 0.5623(3) 0.3708(2) 0.1262(2) 0.0299(9) Uani 1 1 d . . .
C122 C 0.5526(4) 0.4467(3) 0.1507(2) 0.0516(13) Uani 1 1 d . . .
H122 H 0.5847 0.4880 0.1236 0.062 Uiso 1 1 calc R . .
C123 C 0.4954(4) 0.4635(3) 0.2159(3) 0.0622(15) Uani 1 1 d . . .
H123 H 0.4905 0.5162 0.2329 0.075 Uiso 1 1 calc R . .
C124 C 0.4468(3) 0.4056(3) 0.2552(2) 0.0425(11) Uani 1 1 d . . .
H124 H 0.4072 0.4177 0.2987 0.051 Uiso 1 1 calc R . .
C125 C 0.4562(3) 0.3310(3) 0.2312(2) 0.0427(11) Uani 1 1 d . . .
H125 H 0.4226 0.2903 0.2581 0.051 Uiso 1 1 calc R . .
C126 C 0.5141(3) 0.3122(3) 0.1677(2) 0.0419(11) Uani 1 1 d . . .
H126 H 0.5208 0.2590 0.1526 0.050 Uiso 1 1 calc R . .
C211 C 0.9818(3) 0.3457(2) 0.1034(2) 0.0271(9) Uani 1 1 d . . .
C212 C 0.9571(3) 0.3335(2) 0.1797(2) 0.0330(10) Uani 1 1 d . . .
H212 H 0.8869 0.3210 0.1918 0.040 Uiso 1 1 calc R . .
C213 C 1.0342(3) 0.3394(2) 0.2381(2) 0.0387(10) Uani 1 1 d . . .
H213 H 1.0162 0.3315 0.2898 0.046 Uiso 1 1 calc R . .
C214 C 1.1375(4) 0.3568(2) 0.2213(2) 0.0435(11) Uani 1 1 d . . .
H214 H 1.1904 0.3599 0.2611 0.052 Uiso 1 1 calc R . .
C215 C 1.1618(3) 0.3694(2) 0.1462(3) 0.0422(11) Uani 1 1 d . . .
H215 H 1.2321 0.3820 0.1346 0.051 Uiso 1 1 calc R . .
C216 C 1.0853(3) 0.3642(2) 0.0868(2) 0.0329(10) Uani 1 1 d . . .
H216 H 1.1036 0.3731 0.0353 0.039 Uiso 1 1 calc R . .
C221 C 0.9384(3) 0.3615(2) -0.0590(2) 0.0261(9) Uani 1 1 d . . .
C222 C 0.9243(3) 0.4303(2) -0.0993(2) 0.0420(11) Uani 1 1 d . . .
H222 H 0.8762 0.4685 -0.0821 0.050 Uiso 1 1 calc R . .
C223 C 0.9802(4) 0.4447(3) -0.1654(3) 0.0546(13) Uani 1 1 d . . .
H223 H 0.9697 0.4925 -0.1924 0.066 Uiso 1 1 calc R . .
C224 C 1.0493(3) 0.3908(2) -0.1913(2) 0.0420(11) Uani 1 1 d . . .
H224 H 1.0878 0.4011 -0.2357 0.050 Uiso 1 1 calc R . .
C225 C 1.0627(3) 0.3210(2) -0.1522(2) 0.0301(9) Uani 1 1 d . . .
H225 H 1.1098 0.2827 -0.1702 0.036 Uiso 1 1 calc R . .
C226 C 1.0081(3) 0.3065(2) -0.0871(2) 0.0291(9) Uani 1 1 d . . .
H226 H 1.0182 0.2581 -0.0609 0.035 Uiso 1 1 calc R . .

loop_
_atom_site_aniso_label
_atom_site_aniso_U_11
_atom_site_aniso_U_22
_atom_site_aniso_U_33
_atom_site_aniso_U_23
_atom_site_aniso_U_13
_atom_site_aniso_U_12
Ru1 0.01173(19) 0.0288(2) 0.0279(2) 0.00318(14) 0.00536(13) 0.00155(13)
C2 0.028(2) 0.037(2) 0.039(2) 0.0045(19) 0.0048(19) 0.0017(18)
B3 0.015(2) 0.029(2) 0.030(2) 0.0029(19) 0.0067(19) -0.0013(19)
B4 0.016(2) 0.033(3) 0.029(2) 0.0011(19) 0.0029(19) 0.0001(19)
B5 0.018(2) 0.035(3) 0.024(2) -0.0009(19) 0.0036(19) -0.0033(19)
B6 0.015(2) 0.035(3) 0.033(3) -0.002(2) 0.011(2) 0.0015(19)
B7 0.010(2) 0.026(2) 0.030(2) 0.0000(19) 0.0011(18) 0.0019(18)
B8 0.021(3) 0.031(2) 0.024(2) 0.0008(18) 0.004(2) 0.0053(19)
B9 0.014(2) 0.029(2) 0.027(2) 0.0025(18) 0.0049(19) 0.0037(18)
C10 0.028(2) 0.042(2) 0.025(2) 0.0025(18) 0.0044(18) 0.0012(19)
B11 0.019(2) 0.039(3) 0.021(2) 0.0036(19) 0.0081(19) 0.001(2)
B12 0.009(2) 0.033(2) 0.034(3) 0.002(2) 0.0049(19) 0.0005(18)
B13 0.021(3) 0.030(2) 0.026(2) 0.0011(19) 0.000(2) 0.0010(19)
Ni14 0.0157(3) 0.0303(3) 0.0245(3) -0.0005(2) 0.0050(2) 0.0014(2)
P1 0.0198(6) 0.0347(6) 0.0224(5) -0.0004(4) 0.0038(4) 0.0046(4)
P2 0.0188(6) 0.0303(5) 0.0249(6) -0.0022(4) 0.0050(4) -0.0002(4)
C10L 0.032(3) 0.027(2) 0.036(2) -0.0018(18) 0.003(2) 0.0037(18)
C11 0.020(2) 0.027(2) 0.044(3) 0.0025(18) 0.0137(19) 0.0084(17)
C12 0.021(2) 0.031(2) 0.039(2) 0.0125(18) 0.0042(18) 0.0068(17)
C13 0.026(2) 0.032(2) 0.044(3) 0.0145(19) 0.011(2) 0.0009(18)
C14 0.017(2) 0.027(2) 0.056(3) 0.0100(19) 0.010(2) -0.0050(17)
C15 0.023(2) 0.026(2) 0.051(3) 0.0028(19) -0.006(2) -0.0021(17)
C16 0.048(3) 0.063(3) 0.039(3) 0.018(2) 0.013(2) 0.001(2)
C17 0.142(6) 0.033(3) 0.039(3) -0.001(2) -0.003(4) 0.025(3)
C18 0.037(5) 0.052(5) 0.048(5) 0.002(4) -0.003(4) 0.001(4)
C19 0.047(6) 0.067(6) 0.050(5) -0.009(4) -0.004(4) 0.013(5)
C18A 0.027(6) 0.062(7) 0.032(6) 0.002(5) 0.000(5) -0.007(5)
C19A 0.056(8) 0.043(7) 0.063(8) -0.013(6) 0.002(6) -0.008(6)
C101 0.032(2) 0.031(2) 0.023(2) -0.0012(16) 0.0055(18) 0.0043(18)
C102 0.027(2) 0.033(2) 0.026(2) -0.0030(17) 0.0029(18) 0.0014(18)
C111 0.021(2) 0.029(2) 0.026(2) 0.0021(17) -0.0009(17) 0.0060(17)
C112 0.025(2) 0.037(2) 0.032(2) -0.0006(18) 0.0078(19) 0.0008(18)
C113 0.034(3) 0.046(3) 0.023(2) -0.0028(18) -0.0004(19) 0.000(2)
C114 0.029(3) 0.047(3) 0.032(2) -0.0015(19) -0.006(2) 0.000(2)
C115 0.024(2) 0.053(3) 0.043(3) 0.000(2) 0.008(2) 0.006(2)
C116 0.029(2) 0.049(3) 0.027(2) -0.0009(19) 0.0040(19) 0.000(2)
C121 0.021(2) 0.046(3) 0.023(2) -0.0013(18) 0.0000(17) 0.0059(18)
C122 0.065(3) 0.049(3) 0.044(3) -0.010(2) 0.030(2) -0.006(2)
C123 0.078(4) 0.056(3) 0.054(3) -0.019(3) 0.031(3) -0.002(3)
C124 0.035(3) 0.067(3) 0.026(2) -0.003(2) 0.0108(19) 0.008(2)
C125 0.038(3) 0.057(3) 0.035(2) 0.011(2) 0.014(2) 0.022(2)
C126 0.043(3) 0.049(3) 0.035(2) 0.005(2) 0.014(2) 0.020(2)
C211 0.021(2) 0.029(2) 0.031(2) -0.0022(17) 0.0004(17) 0.0009(17)
C212 0.029(2) 0.040(2) 0.030(2) -0.0012(18) 0.0067(19) -0.0006(19)
C213 0.043(3) 0.045(3) 0.028(2) 0.0004(19) 0.002(2) 0.002(2)
C214 0.040(3) 0.054(3) 0.035(3) -0.005(2) -0.007(2) 0.007(2)
C215 0.024(2) 0.051(3) 0.051(3) -0.008(2) -0.004(2) -0.001(2)
C216 0.023(2) 0.042(2) 0.034(2) -0.0073(18) 0.0056(19) 0.0016(18)
C221 0.023(2) 0.031(2) 0.025(2) -0.0050(17) 0.0046(17) -0.0046(17)
C222 0.040(3) 0.044(3) 0.043(3) 0.008(2) 0.017(2) 0.007(2)
C223 0.062(3) 0.050(3) 0.054(3) 0.017(2) 0.030(3) 0.011(2)
C224 0.039(3) 0.054(3) 0.034(2) 0.005(2) 0.019(2) 0.002(2)
C225 0.023(2) 0.036(2) 0.032(2) -0.0064(18) 0.0073(18) -0.0027(18)
C226 0.025(2) 0.033(2) 0.030(2) -0.0021(17) 0.0046(18) -0.0038(17)

loop_
_geom_bond_atom_site_label_1
_geom_bond_atom_site_label_2
_geom_bond_distance
_geom_bond_site_symmetry_2
_geom_bond_publ_flag
Ru1 C11 2.220(3) . ?
Ru1 C12 2.224(4) . ?
Ru1 C14 2.225(4) . ?
Ru1 C15 2.234(4) . ?
Ru1 B4 2.253(4) . ?
Ru1 B7 2.254(4) . ?
Ru1 C2 2.257(4) . ?
Ru1 B5 2.261(4) . ?
Ru1 C13 2.265(4) . ?
Ru1 C10L 2.267(4) . ?
Ru1 B3 2.281(4) . ?
Ru1 B6 2.283(4) . ?
C2 B7 1.695(5) . ?
C2 B13 1.717(6) . ?
C2 B8 1.733(6) . ?
C2 B3 1.733(6) . ?
C2 H2C 1.170(18) . ?
B3 B4 1.765(6) . ?
B3 B9 1.766(6) . ?
B3 B8 1.795(6) . ?
B3 H3C 1.115(18) . ?
B4 C10 1.698(6) . ?
B4 B5 1.745(6) . ?
B4 B9 1.791(6) . ?
B4 H4C 1.115(18) . ?
B5 C10 1.708(6) . ?
B5 B6 1.752(6) . ?
B5 B11 1.769(6) . ?
B5 H5C 1.086(18) . ?
B6 B7 1.746(6) . ?
B6 B11 1.768(6) . ?
B6 B12 1.777(6) . ?
B6 H6C 1.090(18) . ?
B7 B13 1.735(6) . ?
B7 B12 1.738(6) . ?
B7 H7C 1.056(18) . ?
B8 B13 1.713(6) . ?
B8 B9 1.793(6) . ?
B8 Ni14 2.198(4) . ?
B8 H8C 1.118(18) . ?
B9 C10 1.719(5) . ?
B9 Ni14 2.167(4) . ?
B9 H9C 1.107(18) . ?
C10 B11 1.657(5) . ?
C10 Ni14 2.306(4) . ?
C10 H10C 1.133(18) . ?
B11 B12 1.781(6) . ?
B11 Ni14 2.244(4) . ?
B11 H11C 1.071(18) . ?
B12 B13 1.757(6) . ?
B12 Ni14 2.147(4) . ?
B12 H12C 1.080(18) . ?
B13 Ni14 2.215(4) . ?
B13 H13C 1.063(18) . ?
Ni14 P2 2.2075(10) . ?
Ni14 P1 2.2080(10) . ?
P1 C101 1.838(4) . ?
P1 C111 1.839(4) . ?
P1 C121 1.850(4) . ?
P2 C211 1.841(4) . ?
P2 C102 1.843(4) . ?
P2 C221 1.844(4) . ?
C10L C15 1.421(5) . ?
C10L C11 1.426(5) . ?
C10L C17 1.509(6) . ?
C11 C12 1.389(5) . ?
C11 H11 0.9500 . ?
C12 C13 1.410(5) . ?
C12 H12 0.9500 . ?
C13 C14 1.421(5) . ?
C13 C16 1.511(6) . ?
C14 C15 1.392(5) . ?
C14 H14 0.9500 . ?
C15 H15 0.9500 . ?
C16 H16A 0.9800 . ?
C16 H16B 0.9800 . ?
C16 H16C 0.9800 . ?
C17 C18A 1.296(9) . ?
C17 C18 1.375(8) . ?
C17 C19 1.570(7) . ?
C17 C19A 1.708(10) . ?
C17 H17A 1.0000 . ?
C17 H17B 1.0000 . ?
C18 H18A 0.9800 . ?
C18 H18B 0.9800 . ?
C18 H18C 0.9800 . ?
C19 H19A 0.9800 . ?
C19 H19B 0.9800 . ?
C19 H19C 0.9800 . ?
C18A H18D 0.9800 . ?
C18A H18E 0.9800 . ?
C18A H18F 0.9800 . ?
C19A H19D 0.9800 . ?
C19A H19E 0.9800 . ?
C19A H19F 0.9800 . ?
C101 C102 1.548(5) . ?
C101 H11Z 0.9900 . ?
C101 H10D 0.9900 . ?
C102 H10A 0.9900 . ?
C102 H10B 0.9900 . ?
C111 C112 1.398(5) . ?
C111 C116 1.402(5) . ?
C112 C113 1.391(5) . ?
C112 H112 0.9500 . ?
C113 C114 1.380(5) . ?
C113 H113 0.9500 . ?
C114 C115 1.399(5) . ?
C114 H114 0.9500 . ?
C115 C116 1.360(5) . ?
C115 H115 0.9500 . ?
C116 H116 0.9500 . ?
C121 C122 1.371(5) . ?
C121 C126 1.393(5) . ?
C122 C123 1.405(6) . ?
C122 H122 0.9500 . ?
C123 C124 1.367(6) . ?
C123 H123 0.9500 . ?
C124 C125 1.348(6) . ?
C124 H124 0.9500 . ?
C125 C126 1.394(5) . ?
C125 H125 0.9500 . ?
C126 H126 0.9500 . ?
C211 C212 1.397(5) . ?
C211 C216 1.398(5) . ?
C212 C213 1.390(5) . ?
C212 H212 0.9500 . ?
C213 C214 1.391(6) . ?
C213 H213 0.9500 . ?
C214 C215 1.377(6) . ?
C214 H214 0.9500 . ?
C215 C216 1.397(6) . ?
C215 H215 0.9500 . ?
C216 H216 0.9500 . ?
C221 C222 1.378(5) . ?
C221 C226 1.395(5) . ?
C222 C223 1.402(5) . ?
C222 H222 0.9500 . ?
C223 C224 1.364(6) . ?
C223 H223 0.9500 . ?
C224 C225 1.379(5) . ?
C224 H224 0.9500 . ?
C225 C226 1.378(5) . ?
C225 H225 0.9500 . ?
C226 H226 0.9500 . ?
